data_4064022
loop_
_publ_author_name
'Fandos, Rosa'
'Fern\'andez-Gallardo, Jacob'
'Otero, Antonio'
'Rodr\'iguez, Ana'
'Ruiz, Mar\'ia Jos\'e'

_publ_section_title
;
 Tantalum Complexes Containing a Tridentate [NSN]-Type Ligand: Unusual
 Reactivity of a Dihydride Complex with an Isocyanide to Give an
 Azatantallaziridine Moiety
;
_journal_issue 6
_journal_name_full Organometallics
_journal_page_first 1551
_journal_paper_doi 10.1021/om101086c
_journal_volume 30
_journal_year 2011
_chemical_formula_moiety 'C22 H27 N2 S Ta'
_chemical_formula_sum 'C22 H27 N2 S Ta'
_chemical_formula_weight 532.47
_chemical_name_systematic
;
 ?
;
_space_group_IT_number 170
_symmetry_cell_setting trigonal
_symmetry_space_group_name_Hall 'P 65'
_symmetry_space_group_name_H-M 'P 65'
_atom_sites_solution_hydrogens geom
_atom_sites_solution_primary direct
_atom_sites_solution_secondary difmap
_audit_creation_method SHELXL-97
_cell_angle_alpha 90.00
_cell_angle_beta 90.00
_cell_angle_gamma 120.00
_cell_formula_units_Z 6
_cell_length_a 17.864(2)
_cell_length_b 17.864(2)
_cell_length_c 12.4920(18)
_cell_measurement_reflns_used 715
_cell_measurement_temperature 200(2)
_cell_measurement_theta_max 15.261
_cell_measurement_theta_min 2.279
_cell_volume 3452.4(7)
_computing_structure_refinement 'SHELXL-97 (Sheldrick, 1997)'
_diffrn_ambient_temperature 200(2)
_diffrn_measured_fraction_theta_full 0.986
_diffrn_measured_fraction_theta_max 0.986
_diffrn_measurement_device_type 'CCD area detector'
_diffrn_measurement_method 'omega and phi scans'
_diffrn_radiation_monochromator graphite
_diffrn_radiation_source 'fine-focus sealed tube'
_diffrn_radiation_type MoK\a
_diffrn_radiation_wavelength 0.71073
_diffrn_reflns_av_R_equivalents 0.1057
_diffrn_reflns_av_sigmaI/netI 0.1321
_diffrn_reflns_limit_h_max 21
_diffrn_reflns_limit_h_min -21
_diffrn_reflns_limit_k_max 21
_diffrn_reflns_limit_k_min -21
_diffrn_reflns_limit_l_max 11
_diffrn_reflns_limit_l_min -14
_diffrn_reflns_number 19026
_diffrn_reflns_theta_full 24.99
_diffrn_reflns_theta_max 24.99
_diffrn_reflns_theta_min 2.10
_exptl_absorpt_coefficient_mu 4.873
_exptl_absorpt_correction_T_max 0.4136
_exptl_absorpt_correction_T_min 0.2962
_exptl_absorpt_correction_type multi-scan
_exptl_absorpt_process_details SADABS
_exptl_crystal_colour yellow
_exptl_crystal_density_diffrn 1.537
_exptl_crystal_density_method 'not measured'
_exptl_crystal_description prism
_exptl_crystal_F_000 1572
_exptl_crystal_size_max 0.33
_exptl_crystal_size_mid 0.22
_exptl_crystal_size_min 0.22
_refine_diff_density_max 1.172
_refine_diff_density_min -0.898
_refine_diff_density_rms 0.130
_refine_ls_abs_structure_details 'Flack H D (1983), Acta Cryst. A39, 876-881'
_refine_ls_abs_structure_Flack -0.029(17)
_refine_ls_extinction_method none
_refine_ls_goodness_of_fit_ref 0.879
_refine_ls_hydrogen_treatment constr
_refine_ls_matrix_type full
_refine_ls_number_parameters 240
_refine_ls_number_reflns 3510
_refine_ls_number_restraints 1
_refine_ls_restrained_S_all 0.879
_refine_ls_R_factor_all 0.0892
_refine_ls_R_factor_gt 0.0495
_refine_ls_shift/su_max 0.004
_refine_ls_shift/su_mean 0.000
_refine_ls_structure_factor_coef Fsqd
_refine_ls_weighting_details 'calc w=1/[\s^2^(Fo^2^)+(0.0326P)^2^+0.0000P] where P=(Fo^2^+2Fc^2^)/3'
_refine_ls_weighting_scheme calc
_refine_ls_wR_factor_gt 0.0830
_refine_ls_wR_factor_ref 0.0927
_reflns_number_gt 2357
_reflns_number_total 3510
_reflns_threshold_expression >2sigma(I)
_cod_data_source_file om101086c_si_001.cif
_cod_data_source_block 4
_cod_original_cell_volume 3452.6(7)
_cod_original_sg_symbol_H-M P65
_cod_database_code 4064022

loop_
_symmetry_equiv_pos_as_xyz
'x, y, z'
'-x, -y, z+1/2'
'-y, x-y, z+2/3'
'-x+y, -x, z+1/3'
'x-y, x, z+5/6'
'y, -x+y, z+1/6'

loop_
_atom_site_label
_atom_site_type_symbol
_atom_site_fract_x
_atom_site_fract_y
_atom_site_fract_z
_atom_site_U_iso_or_equiv
_atom_site_adp_type
_atom_site_occupancy
_atom_site_symmetry_multiplicity
_atom_site_calc_flag
_atom_site_refinement_flags
Ta1 Ta 0.42037(3) 0.05960(3) 0.80077(6) 0.03852(16) Uani 1 1 d .
S2 S 0.4483(2) 0.1881(2) 0.9195(3) 0.0415(8) Uani 1 1 d .
N1 N 0.3351(6) 0.0059(6) 0.9265(8) 0.044(3) Uani 1 1 d .
N2 N 0.5344(6) 0.0939(6) 0.8756(8) 0.040(3) Uani 1 1 d .
C1 C 0.3224(8) 0.0447(8) 1.0142(11) 0.042(3) Uani 1 1 d .
C2 C 0.2615(9) -0.0015(9) 1.0986(12) 0.065(4) Uani 1 1 d .
H2 H 0.2294 -0.0616 1.0968 0.079 Uiso 1 1 calc R
C3 C 0.2510(10) 0.0417(12) 1.1800(15) 0.092(7) Uani 1 1 d .
H3 H 0.2067 0.0116 1.2290 0.111 Uiso 1 1 calc R
C4 C 0.3051(10) 0.1307(10) 1.1925(11) 0.062(4) Uani 1 1 d .
H4 H 0.3011 0.1588 1.2531 0.075 Uiso 1 1 calc R
C5 C 0.3643(9) 0.1759(9) 1.1134(13) 0.064(4) Uani 1 1 d .
H5 H 0.3983 0.2357 1.1187 0.077 Uiso 1 1 calc R
C6 C 0.3741(8) 0.1339(8) 1.0258(12) 0.048(4) Uani 1 1 d .
C7 C 0.5492(7) 0.2161(7) 0.9746(11) 0.038(3) Uani 1 1 d .
C8 C 0.5934(8) 0.2857(8) 1.0446(11) 0.047(3) Uani 1 1 d .
H8 H 0.5698 0.3202 1.0623 0.057 Uiso 1 1 calc R
C9 C 0.6708(10) 0.3034(8) 1.0870(11) 0.056(4) Uani 1 1 d .
H9 H 0.6998 0.3484 1.1354 0.067 Uiso 1 1 calc R
C10 C 0.7054(9) 0.2522(8) 1.0558(12) 0.048(3) Uani 1 1 d .
H10 H 0.7581 0.2634 1.0840 0.058 Uiso 1 1 calc R
C11 C 0.6643(6) 0.1867(7) 0.9857(9) 0.033(3) Uani 1 1 d .
H11 H 0.6913 0.1564 0.9635 0.040 Uiso 1 1 calc R
C12 C 0.5824(7) 0.1628(6) 0.9450(10) 0.033(3) Uani 1 1 d .
C13 C 0.3817(9) 0.0108(8) 0.6170(12) 0.050(4) Uani 1 1 d .
C14 C 0.4646(8) 0.0163(7) 0.6389(11) 0.044(3) Uani 1 1 d .
C15 C 0.4479(8) -0.0472(8) 0.7156(10) 0.038(3) Uani 1 1 d .
C16 C 0.3599(9) -0.0892(8) 0.7433(11) 0.046(3) Uani 1 1 d .
C17 C 0.3184(9) -0.0546(7) 0.6791(11) 0.044(4) Uani 1 1 d .
C18 C 0.3671(11) 0.0629(9) 0.5318(11) 0.075(5) Uani 1 1 d .
H18A H 0.3835 0.0516 0.4631 0.112 Uiso 1 1 calc R
H18B H 0.4015 0.1234 0.5479 0.112 Uiso 1 1 calc R
H18C H 0.3071 0.0466 0.5305 0.112 Uiso 1 1 calc R
C19 C 0.5470(8) 0.0729(9) 0.5836(11) 0.057(4) Uani 1 1 d .
H19A H 0.5943 0.0849 0.6305 0.086 Uiso 1 1 calc R
H19B H 0.5495 0.1260 0.5640 0.086 Uiso 1 1 calc R
H19C H 0.5508 0.0444 0.5204 0.086 Uiso 1 1 calc R
C20 C 0.5125(8) -0.0724(8) 0.7551(10) 0.051(4) Uani 1 1 d .
H20A H 0.4995 -0.0919 0.8280 0.076 Uiso 1 1 calc R
H20B H 0.5698 -0.0233 0.7513 0.076 Uiso 1 1 calc R
H20C H 0.5092 -0.1181 0.7112 0.076 Uiso 1 1 calc R
C21 C 0.3176(9) -0.1667(9) 0.8137(12) 0.070(4) Uani 1 1 d .
H21A H 0.3081 -0.2168 0.7741 0.104 Uiso 1 1 calc R
H21B H 0.2633 -0.1747 0.8386 0.104 Uiso 1 1 calc R
H21C H 0.3543 -0.1587 0.8739 0.104 Uiso 1 1 calc R
C22 C 0.2250(8) -0.0792(9) 0.6798(12) 0.065(5) Uani 1 1 d .
H22A H 0.2202 -0.0288 0.6669 0.097 Uiso 1 1 calc R
H22B H 0.2001 -0.1034 0.7481 0.097 Uiso 1 1 calc R
H22C H 0.1948 -0.1211 0.6247 0.097 Uiso 1 1 calc R
H101 H 0.3388 0.0983 0.7547 0.040 Uiso 1 1 d .
H102 H 0.4871 0.1581 0.7348 0.042 Uiso 1 1 d .
H103 H 0.2966 -0.0601 0.9231 0.060 Uiso 1 1 d .
H104 H 0.5612 0.0551 0.8598 0.060 Uiso 1 1 d .

loop_
_atom_site_aniso_label
_atom_site_aniso_U_11
_atom_site_aniso_U_22
_atom_site_aniso_U_33
_atom_site_aniso_U_23
_atom_site_aniso_U_13
_atom_site_aniso_U_12
Ta1 0.0487(3) 0.0345(3) 0.0296(3) 0.0002(3) 0.0014(3) 0.0187(3)
S2 0.056(2) 0.0408(19) 0.0315(19) 0.0034(15) 0.0018(16) 0.0273(17)
N1 0.048(7) 0.048(7) 0.041(7) 0.006(6) 0.021(5) 0.028(6)
N2 0.044(6) 0.038(6) 0.033(7) -0.008(5) -0.006(5) 0.017(5)
C1 0.048(8) 0.039(8) 0.049(9) 0.016(7) 0.003(7) 0.030(7)
C2 0.083(11) 0.057(9) 0.041(10) 0.007(8) 0.011(8) 0.023(9)
C3 0.066(11) 0.083(13) 0.080(15) -0.030(11) 0.033(10) 0.001(10)
C4 0.099(12) 0.070(11) 0.033(9) 0.013(8) 0.029(9) 0.054(10)
C5 0.083(11) 0.047(8) 0.054(12) 0.007(8) 0.011(9) 0.027(8)
C6 0.049(9) 0.032(8) 0.056(10) 0.007(7) 0.021(7) 0.016(7)
C7 0.044(7) 0.026(6) 0.034(8) 0.001(6) 0.010(7) 0.009(5)
C8 0.044(8) 0.044(8) 0.038(9) -0.004(7) 0.006(7) 0.010(7)
C9 0.067(10) 0.042(8) 0.031(9) -0.008(7) 0.007(8) 0.007(8)
C10 0.037(8) 0.048(8) 0.039(9) -0.003(8) 0.001(6) 0.006(7)
C11 0.020(6) 0.039(7) 0.031(8) -0.014(6) 0.004(6) 0.008(5)
C12 0.037(7) 0.018(6) 0.033(9) 0.007(6) 0.009(6) 0.006(5)
C13 0.065(9) 0.055(9) 0.034(9) -0.021(8) -0.019(8) 0.033(8)
C14 0.053(8) 0.036(7) 0.039(7) -0.027(7) -0.015(7) 0.018(6)
C15 0.043(8) 0.029(7) 0.033(8) -0.013(6) 0.002(6) 0.011(6)
C16 0.060(9) 0.033(7) 0.042(9) -0.007(6) 0.003(7) 0.022(7)
C17 0.052(9) 0.014(6) 0.048(9) -0.001(6) -0.004(7) 0.003(7)
C18 0.130(14) 0.079(11) 0.013(8) 0.008(8) -0.010(9) 0.051(11)
C19 0.069(10) 0.065(9) 0.041(9) -0.012(7) 0.022(8) 0.036(8)
C20 0.089(10) 0.069(9) 0.026(8) -0.007(7) 0.000(7) 0.063(9)
C21 0.089(11) 0.082(11) 0.026(9) 0.006(8) 0.006(9) 0.033(9)
C22 0.060(10) 0.060(9) 0.059(11) -0.019(8) 0.000(8) 0.018(8)

loop_
_atom_type_symbol
_atom_type_description
_atom_type_scat_dispersion_real
_atom_type_scat_dispersion_imag
_atom_type_scat_source
C C 0.0033 0.0016 'International Tables Vol C Tables 4.2.6.8 and 6.1.1.4'
H H 0.0000 0.0000 'International Tables Vol C Tables 4.2.6.8 and 6.1.1.4'
N N 0.0061 0.0033 'International Tables Vol C Tables 4.2.6.8 and 6.1.1.4'
S S 0.1246 0.1234 'International Tables Vol C Tables 4.2.6.8 and 6.1.1.4'
Ta Ta -0.7052 6.5227 'International Tables Vol C Tables 4.2.6.8 and 6.1.1.4'

loop_
_geom_angle_atom_site_label_1
_geom_angle_atom_site_label_2
_geom_angle_atom_site_label_3
_geom_angle
N2 Ta1 N1 100.7(4)
N2 Ta1 C16 107.2(4)
N1 Ta1 C16 84.0(4)
N2 Ta1 C13 127.1(4)
N1 Ta1 C13 122.8(5)
C16 Ta1 C13 55.7(5)
N2 Ta1 C14 92.4(4)
N1 Ta1 C14 140.1(4)
C16 Ta1 C14 56.1(4)
C13 Ta1 C14 34.9(4)
N2 Ta1 C15 82.7(4)
N1 Ta1 C15 111.1(4)
C16 Ta1 C15 33.6(4)
C13 Ta1 C15 56.0(4)
C14 Ta1 C15 33.4(4)
N2 Ta1 C17 138.2(4)
N1 Ta1 C17 90.9(4)
C16 Ta1 C17 33.9(4)
C13 Ta1 C17 32.9(4)
C14 Ta1 C17 56.5(4)
C15 Ta1 C17 55.8(4)
N2 Ta1 S2 75.4(3)
N1 Ta1 S2 75.1(3)
C16 Ta1 S2 159.0(3)
C13 Ta1 S2 139.5(3)
C14 Ta1 S2 144.7(3)
C15 Ta1 S2 158.0(3)
C17 Ta1 S2 146.1(3)
C7 S2 C6 104.0(6)
C7 S2 Ta1 101.3(4)
C6 S2 Ta1 100.7(5)
C1 N1 Ta1 130.0(8)
C12 N2 Ta1 129.1(8)
N1 C1 C6 118.5(12)
N1 C1 C2 124.1(12)
C6 C1 C2 117.3(13)
C3 C2 C1 120.4(14)
C2 C3 C4 121.5(15)
C5 C4 C3 118.6(14)
C4 C5 C6 121.1(13)
C5 C6 C1 120.7(12)
C5 C6 S2 123.7(10)
C1 C6 S2 115.6(11)
C8 C7 C12 121.8(11)
C8 C7 S2 122.9(10)
C12 C7 S2 115.2(9)
C9 C8 C7 120.4(13)
C8 C9 C10 118.1(13)
C11 C10 C9 121.7(13)
C10 C11 C12 122.2(12)
N2 C12 C11 125.5(10)
N2 C12 C7 118.9(11)
C11 C12 C7 115.5(10)
C17 C13 C14 108.9(12)
C17 C13 C18 126.2(13)
C14 C13 C18 124.6(13)
C17 C13 Ta1 74.9(8)
C14 C13 Ta1 72.7(7)
C18 C13 Ta1 123.2(9)
C15 C14 C13 106.1(11)
C15 C14 C19 127.6(12)
C13 C14 C19 126.2(13)
C15 C14 Ta1 73.6(7)
C13 C14 Ta1 72.4(7)
C19 C14 Ta1 122.9(7)
C14 C15 C16 109.2(11)
C14 C15 C20 125.5(11)
C16 C15 C20 125.2(12)
C14 C15 Ta1 73.1(7)
C16 C15 Ta1 72.6(7)
C20 C15 Ta1 124.9(8)
C15 C16 C17 108.4(12)
C15 C16 C21 123.6(13)
C17 C16 C21 127.2(12)
C15 C16 Ta1 73.8(7)
C17 C16 Ta1 74.6(7)
C21 C16 Ta1 125.8(9)
C13 C17 C16 107.4(12)
C13 C17 C22 124.6(13)
C16 C17 C22 127.9(12)
C13 C17 Ta1 72.2(7)
C16 C17 Ta1 71.5(7)
C22 C17 Ta1 119.6(9)

loop_
_geom_bond_atom_site_label_1
_geom_bond_atom_site_label_2
_geom_bond_distance
Ta1 N2 2.038(9)
Ta1 N1 2.061(9)
Ta1 C16 2.424(11)
Ta1 C13 2.430(14)
Ta1 C14 2.433(12)
Ta1 C15 2.439(11)
Ta1 C17 2.464(12)
Ta1 S2 2.564(3)
S2 C7 1.752(12)
S2 C6 1.782(13)
N1 C1 1.375(15)
N2 C12 1.395(14)
C1 C6 1.393(16)
C1 C2 1.441(17)
C2 C3 1.34(2)
C3 C4 1.396(19)
C4 C5 1.377(18)
C5 C6 1.387(19)
C7 C8 1.396(16)
C7 C12 1.400(14)
C8 C9 1.364(18)
C9 C10 1.391(17)
C10 C11 1.347(15)
C11 C12 1.399(14)
C13 C17 1.388(17)
C13 C14 1.460(16)
C13 C18 1.519(17)
C14 C15 1.399(17)
C14 C19 1.476(16)
C15 C16 1.406(16)
C15 C20 1.516(15)
C16 C17 1.424(17)
C16 C21 1.490(17)
C17 C22 1.498(17)

loop_
_platon_squeeze_void_nr
_platon_squeeze_void_average_x
_platon_squeeze_void_average_y
_platon_squeeze_void_average_z
_platon_squeeze_void_volume
_platon_squeeze_void_count_electrons
_platon_squeeze_void_content
1 0.000 0.000 -0.011 535 115 ' '
